data_4127491
loop_
_publ_author_name
'Ai, Yong'
'Chen, Xiao-Gang'
'Shi, Ping-Ping'
'Tang, Yuan-Yuan'
'Li, Peng-Fei'
'Liao, Wei-Qiang'
'Xiong, Ren-Gen'

_publ_section_title
;
 Fluorine Substitution Induced High T<sub>c</sub> of Enantiomeric
 Perovskite Ferroelectrics: ( R) - and ( S)
 -3-(Fluoropyrrolidinium)MnCl<sub>3</sub>.
;
_journal_issue 10
_journal_name_full 'Journal of the American Chemical Society'
_journal_page_first 4474
_journal_page_last 4479
_journal_paper_doi 10.1021/jacs.9b00886
_journal_volume 141
_journal_year 2019
_chemical_formula_moiety 'Cl3 Mn, C4 H9 F N '
_chemical_formula_sum 'C4 H9 Cl3 F Mn N'
_chemical_formula_weight 251.41
_space_group_crystal_system orthorhombic
_space_group_IT_number 20
_space_group_name_Hall 'C 2c 2'
_space_group_name_H-M_alt 'C 2 2 21'
_symmetry_space_group_name_Hall 'C 2c 2'
_symmetry_space_group_name_H-M 'C 2 2 21'
_atom_sites_solution_hydrogens difmap
_audit_creation_method SHELXL-2014/7
_cell_angle_alpha 90
_cell_angle_beta 90
_cell_angle_gamma 90
_cell_formula_units_Z 4
_cell_length_a 7.6727(5)
_cell_length_b 17.7337(11)
_cell_length_c 6.5009(3)
_cell_measurement_reflns_used 1585
_cell_measurement_temperature 363(2)
_cell_measurement_theta_max 30.8910
_cell_measurement_theta_min 2.8980
_cell_volume 884.55(9)
_computing_structure_refinement 'SHELXL-2014/7 (Sheldrick, 2014)'
_diffrn_ambient_temperature 363(2)
_diffrn_measured_fraction_theta_full 0.998
_diffrn_measured_fraction_theta_max 0.822
_diffrn_measurement_device_type 'XtaLAB Synergy R, DW system, HyPix'
_diffrn_radiation_type MoK\a
_diffrn_radiation_wavelength 0.71073
_diffrn_reflns_av_R_equivalents 0.0130
_diffrn_reflns_av_unetI/netI 0.0168
_diffrn_reflns_Laue_measured_fraction_full 0.998
_diffrn_reflns_Laue_measured_fraction_max 0.822
_diffrn_reflns_limit_h_max 11
_diffrn_reflns_limit_h_min -9
_diffrn_reflns_limit_k_max 26
_diffrn_reflns_limit_k_min -19
_diffrn_reflns_limit_l_max 9
_diffrn_reflns_limit_l_min -7
_diffrn_reflns_number 2722
_diffrn_reflns_point_group_measured_fraction_full 0.999
_diffrn_reflns_point_group_measured_fraction_max 0.821
_diffrn_reflns_theta_full 25.242
_diffrn_reflns_theta_max 31.600
_diffrn_reflns_theta_min 2.893
_exptl_absorpt_coefficient_mu 2.341
_exptl_absorpt_correction_T_max 0.557
_exptl_absorpt_correction_T_min 0.5
_exptl_absorpt_correction_type multi-scan
_exptl_absorpt_process_details
;
CrysAlisPro 1.171.40.14e (Rigaku Oxford Diffraction, 2018)
Empirical absorption correction using spherical harmonics,
 implemented in SCALE3 ABSPACK scaling algorithm.
;
_exptl_crystal_colour red
_exptl_crystal_density_diffrn 1.888
_exptl_crystal_description needle
_exptl_crystal_F_000 500
_exptl_crystal_size_max 0.3
_exptl_crystal_size_mid 0.28
_exptl_crystal_size_min 0.25
_refine_diff_density_max 0.800
_refine_diff_density_min -0.692
_refine_diff_density_rms 0.097
_refine_ls_abs_structure_details
;
 Refined as an inversion twin.
;
_refine_ls_abs_structure_Flack 0.41(12)
_refine_ls_extinction_method none
_refine_ls_goodness_of_fit_ref 1.102
_refine_ls_hydrogen_treatment constr
_refine_ls_matrix_type full
_refine_ls_number_parameters 39
_refine_ls_number_reflns 1148
_refine_ls_number_restraints 63
_refine_ls_restrained_S_all 1.173
_refine_ls_R_factor_all 0.0563
_refine_ls_R_factor_gt 0.0453
_refine_ls_shift/su_max 0.001
_refine_ls_shift/su_mean 0.000
_refine_ls_structure_factor_coef Fsqd
_refine_ls_weighting_details 'w=1/[\s^2^(Fo^2^)+(0.0763P)^2^+1.5844P] where P=(Fo^2^+2Fc^2^)/3'
_refine_ls_weighting_scheme calc
_refine_ls_wR_factor_gt 0.1330
_refine_ls_wR_factor_ref 0.1418
_reflns_Friedel_coverage 0.706
_reflns_Friedel_fraction_full 1.000
_reflns_Friedel_fraction_max 0.819
_reflns_number_gt 922
_reflns_number_total 1490
_reflns_threshold_expression 'I > 2\s(I)'
_cod_data_source_file ja9b00886_si_003.cif
_cod_data_source_block C2221
_cod_depositor_comments
;
The following automatic conversions were performed:

'_exptl_absorpt_correction_type' value 'Multi-scan' changed to
'multi-scan' according to
/home/data/users/saulius/crontab/automatic-downloads/current/ACS/lib/dictionaries/cif_core.dic
dictionary named 'cif_core.dic' version 2.4.2 from 2011-04-26.

Automatic conversion script
Id: cif_fix_values 4973 2017-02-22 13:04:09Z antanas 
;
_cod_database_code 4127491
_shelx_shelxl_version_number 2014/7
_shelx_space_group_comment
;
The symmetry employed for this shelxl refinement is uniquely defined
by the following loop, which should always be used as a source of
symmetry information in preference to the above space-group names.
They are only intended as comments.
;

loop_
_space_group_symop_operation_xyz
'x, y, z'
'-x, -y, z+1/2'
'-x, y, -z+1/2'
'x, -y, -z'
'x+1/2, y+1/2, z'
'-x+1/2, -y+1/2, z+1/2'
'-x+1/2, y+1/2, -z+1/2'
'x+1/2, -y+1/2, -z'

loop_
_atom_site_label
_atom_site_type_symbol
_atom_site_fract_x
_atom_site_fract_y
_atom_site_fract_z
_atom_site_U_iso_or_equiv
_atom_site_adp_type
_atom_site_occupancy
_atom_site_site_symmetry_order
_atom_site_calc_flag
_atom_site_refinement_flags_posn
_atom_site_refinement_flags_adp
_atom_site_refinement_flags_occupancy
Mn1 Mn -0.00026(15) 0.0000 0.0000 0.04221(13) Uani 1 2 d DS T P
Cl1 Cl 0.22621(9) 0.05176(4) 0.2526(2) 0.05890(19) Uani 1 1 d D . .
Cl2 Cl 0.0000 -0.11143(4) 0.2500 0.0578(3) Uani 1 2 d DS T P
C1 C -0.0008(13) 0.3826(3) 0.1470(8) 0.1146(4) Uani 0.5 1 d . U P
H1A H -0.1082 0.4087 0.1203 0.138 Uiso 0.5 1 d R U P
H1B H 0.0909 0.4108 0.0824 0.138 Uiso 0.5 1 d R U P
C2 C -0.0281(10) 0.3107(3) 0.0605(10) 0.1146(4) Uani 1 1 d . U .
H2A H -0.1455 0.3008 0.0175 0.138 Uiso 1 1 d R U .
H2B H 0.0453 0.3099 -0.0591 0.138 Uiso 1 1 d R U .
C3 C 0.0141(3) 0.2607(4) 0.1790(5) 0.1146(4) Uani 0.5 1 d D U P
H3A H -0.0238 0.2136 0.1212 0.138 Uiso 0.5 1 d R U P
F1 F 0.1833(3) 0.2461(4) 0.3032(5) 0.1146(4) Uani 0.5 1 d D U P
N1 N -0.0008(13) 0.3826(3) 0.1470(8) 0.1146(4) Uani 0.5 1 d . U P
H1C H 0.0691 0.4133 0.0845 0.138 Uiso 0.5 1 d R U P
H1D H -0.1175 0.4113 0.1200 0.138 Uiso 0.5 1 d R U P

loop_
_atom_site_aniso_label
_atom_site_aniso_U_11
_atom_site_aniso_U_22
_atom_site_aniso_U_33
_atom_site_aniso_U_23
_atom_site_aniso_U_13
_atom_site_aniso_U_12
Mn1 0.0458(3) 0.0570(3) 0.0239(2) -0.00049(19) 0.000 0.000
Cl1 0.0595(3) 0.0812(4) 0.0360(3) -0.0053(12) 0.0056(6) -0.0239(3)
Cl2 0.0876(6) 0.0477(4) 0.0379(4) 0.000 -0.0014(13) 0.000
C1 0.1282(7) 0.1049(7) 0.1108(7) 0.0069(7) -0.0307(7) 0.0150(7)
C2 0.1282(7) 0.1049(7) 0.1108(7) 0.0069(7) -0.0307(7) 0.0150(7)
C3 0.1282(7) 0.1049(7) 0.1108(7) 0.0069(7) -0.0307(7) 0.0150(7)
F1 0.1282(7) 0.1049(7) 0.1108(7) 0.0069(7) -0.0307(7) 0.0150(7)
N1 0.1282(7) 0.1049(7) 0.1108(7) 0.0069(7) -0.0307(7) 0.0150(7)

loop_
_atom_type_symbol
_atom_type_description
_atom_type_scat_dispersion_real
_atom_type_scat_dispersion_imag
_atom_type_scat_source
C C 0.0033 0.0016 'International Tables Vol C Tables 4.2.6.8 and 6.1.1.4'
H H 0.0000 0.0000 'International Tables Vol C Tables 4.2.6.8 and 6.1.1.4'
N N 0.0061 0.0033 'International Tables Vol C Tables 4.2.6.8 and 6.1.1.4'
F F 0.0171 0.0103 'International Tables Vol C Tables 4.2.6.8 and 6.1.1.4'
Cl Cl 0.1484 0.1585 'International Tables Vol C Tables 4.2.6.8 and 6.1.1.4'
Mn Mn 0.3368 0.7283 'International Tables Vol C Tables 4.2.6.8 and 6.1.1.4'

loop_
_geom_angle_atom_site_label_1
_geom_angle_atom_site_label_2
_geom_angle_atom_site_label_3
_geom_angle
_geom_angle_site_symmetry_1
_geom_angle_site_symmetry_3
Cl1 Mn1 Cl1 93.78(6) 2_554 3
Cl1 Mn1 Cl2 97.11(3) 2_554 .
Cl1 Mn1 Cl2 82.95(3) 3 .
Cl1 Mn1 Cl2 82.95(3) 2_554 2_554
Cl1 Mn1 Cl2 97.11(3) 3 2_554
Cl2 Mn1 Cl2 179.91(5) . 2_554
Cl1 Mn1 Cl1 85.84(3) 2_554 4
Cl1 Mn1 Cl1 179.47(6) 3 4
Cl2 Mn1 Cl1 97.46(3) . 4
Cl2 Mn1 Cl1 82.48(3) 2_554 4
Cl1 Mn1 Cl1 179.47(6) 2_554 .
Cl1 Mn1 Cl1 85.84(3) 3 .
Cl2 Mn1 Cl1 82.47(3) . .
Cl2 Mn1 Cl1 97.46(3) 2_554 .
Cl1 Mn1 Cl1 94.54(6) 4 .
Mn1 Cl1 Mn1 79.228(19) 2 .
Mn1 Cl2 Mn1 78.87(2) 2 .
N1 C1 C1 0.0 3 3
N1 C1 C2 113.6(4) 3 .
C1 C1 C2 113.6(4) 3 .
C3 C2 C1 111.6(6) . .
C3 C2 F1 54.9(3) . 3
C1 C2 F1 117.3(6) . 3
C3 C2 C3 24.3(2) . 3
C1 C2 C3 93.4(5) . 3
F1 C2 C3 48.3(2) 3 3
C3 C3 C2 123.7(4) 3 .
C3 C3 F1 72.7(2) 3 3
C2 C3 F1 84.7(4) . 3
C3 C3 F1 71.6(3) 3 .
C2 C3 F1 132.2(6) . .
F1 C3 F1 139.1(4) 3 .
C3 C3 C2 32.0(3) 3 3
C2 C3 C2 103.6(7) . 3
F1 C3 C2 93.8(3) 3 3
F1 C3 C2 64.5(3) . 3
C3 F1 C3 35.7(2) 3 .
C3 F1 C2 40.4(3) 3 3
C3 F1 C2 67.2(3) . 3

loop_
_geom_bond_atom_site_label_1
_geom_bond_atom_site_label_2
_geom_bond_distance
_geom_bond_site_symmetry_2
Mn1 Cl1 2.5369(13) 2_554
Mn1 Cl1 2.5369(13) 3
Mn1 Cl2 2.5585(6) .
Mn1 Cl2 2.5585(6) 2_554
Mn1 Cl1 2.5609(12) 4
Mn1 Cl1 2.5609(12) .
Cl1 Mn1 2.5369(13) 2
Cl2 Mn1 2.5585(6) 2
C1 N1 1.339(11) 3
C1 C1 1.339(11) 3
C1 C2 1.409(8) .
C2 C3 1.219(8) .
C2 F1 1.875(9) 3
C2 C3 1.915(8) 3
C3 C3 0.948(6) 3
C3 F1 1.540(3) 3
C3 F1 1.550(2) .
C3 C2 1.915(8) 3
F1 C3 1.540(3) 3
F1 C2 1.875(9) 3
